data_7205443
loop_
_publ_author_name
'Peterson, Matthew L.'
'Stanton, Mary K.'
'Kelly, Ron C.'
'Staples, Richard'
'Cheng, Alan'

_publ_section_title
;
 Preparation, solid state characterization, and single crystal
 structure analysis of
 N-(4-(6-(4-(trifluoromethyl)phenyl)pyrimidin-4-yloxy)benzo[d]thiazol-2-yl)acetamide
 crystal forms
;
_journal_issue 4
_journal_name_full CrystEngComm
_journal_page_first 1170
_journal_paper_doi 10.1039/c0ce00544d
_journal_volume 13
_journal_year 2011
_chemical_formula_moiety '(C20 H13 F3 N4 O2 S), (C6 H12 O6)'
_chemical_formula_sum 'C26 H25 F3 N4 O5 S'
_chemical_formula_weight 562.56
_space_group_IT_number 2
_symmetry_cell_setting triclinic
_symmetry_Int_Tables_number 2
_symmetry_space_group_name_Hall '-P 1'
_symmetry_space_group_name_H-M 'P -1'
_atom_sites_solution_hydrogens geom
_atom_sites_solution_primary direct
_atom_sites_solution_secondary difmap
_audit_creation_method SHELXL-97
_cell_angle_alpha 76.1140(10)
_cell_angle_beta 88.138(2)
_cell_angle_gamma 88.3180(10)
_cell_formula_units_Z 4
_cell_length_a 4.83410(10)
_cell_length_b 20.1082(5)
_cell_length_c 27.8986(9)
_cell_measurement_reflns_used 4209
_cell_measurement_temperature 173(2)
_cell_measurement_theta_max 0.00
_cell_measurement_theta_min 0.00
_cell_volume 2630.59(12)
_computing_cell_refinement 'APEX2 (BRUKER, V2.1-0, 2006)'
_computing_data_collection 'COSMO (BRUKER, V5.007, 2006)'
_computing_data_reduction 'SAINT (BRUKER, V7.34A, 2006)'
_computing_molecular_graphics 'SHELXTL (BRUKER, 2000, V6.14)'
_computing_publication_material 'XCIF (Sheldrick and BRUKER, v6.12, 2001,)'
_computing_structure_refinement 'BRUKER, SHELXL-01, V6.14)'
_computing_structure_solution 'BRUKER, SHELXS-90, V6.14)'
_diffrn_ambient_temperature 173(2)
_diffrn_detector_area_resol_mean 836.6
_diffrn_measured_fraction_theta_full 0.956
_diffrn_measured_fraction_theta_max 0.947
_diffrn_measurement_device_type 'CCD area detector'
_diffrn_measurement_method 'phi and omega scans'
_diffrn_radiation_monochromator graphite
_diffrn_radiation_probe x-ray
_diffrn_radiation_type CuK\a
_diffrn_radiation_wavelength 1.54178
_diffrn_reflns_av_R_equivalents 0.0518
_diffrn_reflns_av_sigmaI/netI 0.0410
_diffrn_reflns_limit_h_max 5
_diffrn_reflns_limit_h_min -5
_diffrn_reflns_limit_k_max 24
_diffrn_reflns_limit_k_min -24
_diffrn_reflns_limit_l_max 33
_diffrn_reflns_limit_l_min -31
_diffrn_reflns_number 32594
_diffrn_reflns_theta_full 67.50
_diffrn_reflns_theta_max 68.17
_diffrn_reflns_theta_min 1.63
_diffrn_source 'fine-focus sealed tube'
_exptl_absorpt_coefficient_mu 1.677
_exptl_absorpt_correction_T_max 0.9003
_exptl_absorpt_correction_T_min 0.4883
_exptl_absorpt_correction_type multi-scan
_exptl_absorpt_process_details SADABS
_exptl_crystal_colour colourless
_exptl_crystal_density_diffrn 1.420
_exptl_crystal_density_method 'not measured'
_exptl_crystal_description needle
_exptl_crystal_F_000 1168
_exptl_crystal_size_max 0.50
_exptl_crystal_size_mid 0.13
_exptl_crystal_size_min 0.06
_refine_diff_density_max 0.651
_refine_diff_density_min -0.511
_refine_diff_density_rms 0.055
_refine_ls_extinction_method none
_refine_ls_goodness_of_fit_ref 1.104
_refine_ls_hydrogen_treatment constr
_refine_ls_matrix_type full
_refine_ls_number_parameters 721
_refine_ls_number_reflns 9097
_refine_ls_number_restraints 6
_refine_ls_restrained_S_all 1.117
_refine_ls_R_factor_all 0.0602
_refine_ls_R_factor_gt 0.0481
_refine_ls_shift/su_max 0.059
_refine_ls_shift/su_mean 0.001
_refine_ls_structure_factor_coef Fsqd
_refine_ls_weighting_details 'calc w=1/[\s^2^(Fo^2^)+(0.0708P)^2^+0.6569P] where P=(Fo^2^+2Fc^2^)/3'
_refine_ls_weighting_scheme calc
_refine_ls_wR_factor_gt 0.1243
_refine_ls_wR_factor_ref 0.1323
_reflns_number_gt 7355
_reflns_number_total 9097
_reflns_threshold_expression >2sigma(I)
_cod_data_source_file C0CE00544D.TXT
_cod_data_source_block HCA_2
_cod_depositor_comments
;
The following automatic conversions were performed:
'_exptl_absorpt_correction_type' value 'Multi-scan' changed to
'multi-scan' according to
'/home/saulius/struct/CIF-dictionaries/cif_core.dic' dictionary named
'cif_core.dic' version 2.4.1 from 2010-06-29.

Automatic conversion script
Id: cif_fix_enum 1555 2011-01-17 13:19:09Z saulius 
;
_cod_database_code 7205443

loop_
_symmetry_equiv_pos_as_xyz
'x, y, z'
'-x, -y, -z'

loop_
_atom_site_label
_atom_site_type_symbol
_atom_site_fract_x
_atom_site_fract_y
_atom_site_fract_z
_atom_site_U_iso_or_equiv
_atom_site_adp_type
_atom_site_occupancy
_atom_site_symmetry_multiplicity
_atom_site_calc_flag
_atom_site_refinement_flags
_atom_site_disorder_assembly
_atom_site_disorder_group
S1A S 0.34709(11) 0.39005(3) 0.424092(19) 0.02626(14) Uani 1 1 d . . .
F1A F -0.5717(9) -0.1570(2) 0.77060(15) 0.1049(14) Uani 0.706(4) 1 d PD A 1
F2A F -0.1678(11) -0.1806(3) 0.78105(15) 0.1162(16) Uani 0.706(4) 1 d PD A 1
F3A F -0.372(2) -0.2357(2) 0.7379(2) 0.189(5) Uani 0.706(4) 1 d PD A 1
F1AA F -0.589(2) -0.2048(6) 0.7351(4) 0.1049(14) Uani 0.294(4) 1 d PD A 2
F2AA F -0.350(3) -0.1638(7) 0.7832(4) 0.1162(16) Uani 0.294(4) 1 d PD A 2
F3AA F -0.181(4) -0.2292(6) 0.7489(6) 0.189(5) Uani 0.294(4) 1 d PD A 2
O1A O -0.2643(3) 0.19578(7) 0.49788(6) 0.0279(3) Uani 1 1 d . . .
O2A O 0.7073(4) 0.44993(8) 0.47103(6) 0.0362(4) Uani 1 1 d . . .
N1A N 0.1512(4) 0.29589(9) 0.49750(7) 0.0246(4) Uani 1 1 d . . .
N2A N 0.4820(4) 0.36229(9) 0.52143(7) 0.0269(4) Uani 1 1 d . . .
H2A H 0.4613 0.3377 0.5519 0.032 Uiso 1 1 calc R . .
N3A N 0.1073(4) 0.12570(9) 0.48621(7) 0.0277(4) Uani 1 1 d . . .
N4A N 0.1823(4) 0.01912(10) 0.54529(7) 0.0321(4) Uani 1 1 d . . .
C1A C 0.3255(4) 0.34620(10) 0.48575(8) 0.0242(4) Uani 1 1 d . . .
C2A C 0.0185(4) 0.28933(10) 0.45549(8) 0.0242(4) Uani 1 1 d . . .
C3A C 0.0966(5) 0.33607(11) 0.41173(8) 0.0260(5) Uani 1 1 d . . .
C4A C -0.0191(5) 0.33521(11) 0.36682(8) 0.0301(5) Uani 1 1 d . . .
H4A1 H 0.0379 0.3665 0.3371 0.036 Uiso 1 1 calc R . .
C5A C -0.2183(5) 0.28778(12) 0.36672(9) 0.0328(5) Uani 1 1 d . . .
H5A1 H -0.3028 0.2871 0.3366 0.039 Uiso 1 1 calc R . .
C6A C -0.2994(5) 0.24030(11) 0.41019(9) 0.0305(5) Uani 1 1 d . . .
H6A H -0.4369 0.2078 0.4094 0.037 Uiso 1 1 calc R . .
C7A C -0.1788(5) 0.24111(10) 0.45376(8) 0.0256(4) Uani 1 1 d . . .
C8A C 0.6693(5) 0.41454(11) 0.51255(9) 0.0287(5) Uani 1 1 d . . .
C9A C 0.8137(5) 0.42378(12) 0.55679(9) 0.0333(5) Uani 1 1 d . . .
H9A1 H 1.0143 0.4231 0.5505 0.050 Uiso 1 1 calc R . .
H9A2 H 0.7657 0.3865 0.5853 0.050 Uiso 1 1 calc R . .
H9A3 H 0.7562 0.4678 0.5636 0.050 Uiso 1 1 calc R . .
C10A C -0.1085(5) 0.13788(10) 0.51317(8) 0.0254(4) Uani 1 1 d . . .
C11A C 0.2404(5) 0.06585(11) 0.50431(9) 0.0299(5) Uani 1 1 d . . .
H11A H 0.3958 0.0558 0.4853 0.036 Uiso 1 1 calc R . .
C12A C -0.1926(5) 0.09356(11) 0.55744(8) 0.0288(5) Uani 1 1 d . . .
H12A H -0.3469 0.1043 0.5764 0.035 Uiso 1 1 calc R . .
C13A C -0.0406(5) 0.03334(11) 0.57230(8) 0.0289(5) Uani 1 1 d . . .
C14A C -0.1172(5) -0.01990(12) 0.61755(9) 0.0330(5) Uani 1 1 d . . .
C15A C -0.3076(8) -0.00655(17) 0.65210(14) 0.0732(12) Uani 1 1 d . . .
H15A H -0.3892 0.0380 0.6475 0.088 Uiso 1 1 calc R . .
C16A C -0.3820(9) -0.0568(2) 0.69327(15) 0.0844(14) Uani 1 1 d . . .
H16A H -0.5119 -0.0465 0.7169 0.101 Uiso 1 1 calc R . .
C17A C -0.2690(7) -0.12127(15) 0.70005(11) 0.0520(7) Uani 1 1 d . A .
C18A C -0.0854(10) -0.13522(15) 0.66662(12) 0.0714(11) Uani 1 1 d . . .
H18A H -0.0072 -0.1801 0.6712 0.086 Uiso 1 1 calc R . .
C19A C -0.0080(9) -0.08471(15) 0.62538(11) 0.0648(10) Uani 1 1 d . . .
H19A H 0.1234 -0.0956 0.6022 0.078 Uiso 1 1 calc R . .
C20A C -0.3483(9) -0.17599(19) 0.74423(14) 0.0738(11) Uani 1 1 d D . .
S1B S 1.34356(12) 0.60372(3) 0.76079(2) 0.03081(15) Uani 1 1 d . . .
F1B F 0.1180(5) 0.04998(10) 1.03581(12) 0.0954(8) Uani 1 1 d . . .
F2B F -0.2553(5) 0.09138(10) 1.00063(8) 0.0739(6) Uani 1 1 d . . .
F3B F -0.1964(5) 0.09239(11) 1.07534(8) 0.0779(6) Uani 1 1 d . . .
O1B O 0.5875(3) 0.51321(8) 0.87938(6) 0.0311(4) Uani 1 1 d . . .
O2B O 1.5521(4) 0.54628(9) 0.68752(6) 0.0408(4) Uani 1 1 d . . .
N1B N 0.9681(4) 0.51477(9) 0.79963(7) 0.0269(4) Uani 1 1 d . . .
N2B N 1.1854(4) 0.49194(10) 0.72972(7) 0.0305(4) Uani 1 1 d . . .
H2B H 1.0754 0.4570 0.7326 0.037 Uiso 1 1 calc R . .
N3B N 0.7809(4) 0.47792(10) 0.95628(7) 0.0332(4) Uani 1 1 d . . .
N4B N 0.6456(5) 0.37213(11) 1.00999(7) 0.0368(5) Uani 1 1 d . . .
C1B C 1.1523(5) 0.53045(11) 0.76387(8) 0.0270(5) Uani 1 1 d . . .
C2B C 0.9596(5) 0.56413(11) 0.82709(8) 0.0265(5) Uani 1 1 d . . .
C3B C 1.1476(5) 0.61711(11) 0.81154(8) 0.0290(5) Uani 1 1 d . . .
C4B C 1.1616(5) 0.67044(12) 0.83498(9) 0.0346(5) Uani 1 1 d . . .
H4B H 1.2931 0.7055 0.8246 0.042 Uiso 1 1 calc R . .
C5B C 0.9788(6) 0.67084(12) 0.87374(9) 0.0379(6) Uani 1 1 d . . .
H5B H 0.9839 0.7071 0.8901 0.045 Uiso 1 1 calc R . .
C6B C 0.7857(5) 0.61917(12) 0.88961(9) 0.0336(5) Uani 1 1 d . . .
H6B H 0.6587 0.6210 0.9160 0.040 Uiso 1 1 calc R . .
C7B C 0.7806(5) 0.56564(11) 0.86672(8) 0.0284(5) Uani 1 1 d . . .
C8B C 1.3757(5) 0.50323(12) 0.69133(9) 0.0335(5) Uani 1 1 d . . .
C9B C 1.3456(7) 0.45892(15) 0.65587(10) 0.0473(7) Uani 1 1 d . . .
H9B1 H 1.2785 0.4869 0.6245 0.071 Uiso 1 1 calc R . .
H9B2 H 1.2129 0.4229 0.6696 0.071 Uiso 1 1 calc R . .
H9B3 H 1.5256 0.4379 0.6503 0.071 Uiso 1 1 calc R . .
C10B C 0.6096(5) 0.46692(11) 0.92335(8) 0.0272(5) Uani 1 1 d . . .
C11B C 0.7856(6) 0.42959(13) 0.99862(9) 0.0386(6) Uani 1 1 d . . .
H11B H 0.9026 0.4374 1.0233 0.046 Uiso 1 1 calc R . .
C12B C 0.4481(5) 0.40919(12) 0.93100(8) 0.0303(5) Uani 1 1 d . . .
H12B H 0.3247 0.4029 0.9067 0.036 Uiso 1 1 calc R . .
C13B C 0.4742(5) 0.36161(12) 0.97516(8) 0.0302(5) Uani 1 1 d . . .
C14B C 0.3267(5) 0.29549(12) 0.98871(9) 0.0323(5) Uani 1 1 d . . .
C15B C 0.3764(6) 0.25031(14) 1.03375(10) 0.0441(6) Uani 1 1 d . . .
H15B H 0.5023 0.2623 1.0556 0.053 Uiso 1 1 calc R . .
C16B C 0.2456(7) 0.18799(14) 1.04740(11) 0.0475(7) Uani 1 1 d . . .
H16B H 0.2800 0.1578 1.0785 0.057 Uiso 1 1 calc R . .
C17B C 0.0648(6) 0.16992(13) 1.01560(10) 0.0422(6) Uani 1 1 d . . .
C18B C 0.0124(7) 0.21411(15) 0.97098(11) 0.0510(7) Uani 1 1 d . . .
H18B H -0.1133 0.2018 0.9493 0.061 Uiso 1 1 calc R . .
C19B C 0.1426(6) 0.27703(14) 0.95726(10) 0.0439(6) Uani 1 1 d . . .
H19B H 0.1053 0.3074 0.9263 0.053 Uiso 1 1 calc R . .
C20B C -0.0656(7) 0.10108(15) 1.03101(13) 0.0543(8) Uani 1 1 d . . .
O3A O 0.2782(4) 0.29067(10) 0.62002(6) 0.0406(4) Uani 1 1 d . . .
O4A O -0.0159(5) 0.23097(10) 0.58774(6) 0.0502(5) Uani 1 1 d . . .
H4A H 0.0623 0.2509 0.5611 0.075 Uiso 1 1 calc R . .
O5A O -0.0658(4) 0.26371(10) 0.70493(7) 0.0416(4) Uani 1 1 d . . .
H5A H 0.0961 0.2732 0.7106 0.062 Uiso 1 1 calc R . .
C21A C 0.0889(5) 0.25135(12) 0.62419(9) 0.0316(5) Uani 1 1 d . . .
C22A C -0.0561(5) 0.21885(13) 0.67320(9) 0.0342(5) Uani 1 1 d . . .
H22A H -0.2512 0.2101 0.6660 0.041 Uiso 1 1 calc R . .
C23A C 0.0805(6) 0.15020(14) 0.69605(10) 0.0429(6) Uani 1 1 d . . .
H23A H 0.2696 0.1580 0.7058 0.051 Uiso 1 1 calc R . .
H23B H 0.0981 0.1230 0.6708 0.051 Uiso 1 1 calc R . .
C24A C -0.0773(6) 0.10877(16) 0.74111(11) 0.0484(7) Uani 1 1 d . . .
H24C H -0.0960 0.1359 0.7664 0.058 Uiso 1 1 calc R . .
H24D H -0.2658 0.1004 0.7314 0.058 Uiso 1 1 calc R . .
C25A C 0.0632(7) 0.04109(19) 0.76343(14) 0.0688(10) Uani 1 1 d . . .
H25A H 0.2498 0.0497 0.7740 0.083 Uiso 1 1 calc R . .
H25B H 0.0872 0.0147 0.7378 0.083 Uiso 1 1 calc R . .
C26A C -0.0953(9) -0.0020(2) 0.80762(16) 0.0846(13) Uani 1 1 d . . .
H26D H -0.1222 0.0239 0.8331 0.127 Uiso 1 1 calc R . .
H26E H 0.0103 -0.0443 0.8211 0.127 Uiso 1 1 calc R . .
H26F H -0.2759 -0.0133 0.7971 0.127 Uiso 1 1 calc R . .
O3B O 0.7936(4) 0.39023(9) 0.74453(6) 0.0381(4) Uani 1 1 d . . .
O4B O 0.6174(4) 0.40895(9) 0.81526(6) 0.0389(4) Uani 1 1 d . . .
H4B H 0.7296 0.4412 0.8093 0.058 Uiso 1 1 calc R . .
O5B O 0.4253(4) 0.29339(10) 0.74397(6) 0.0383(4) Uani 1 1 d . . .
H5B H 0.5837 0.2884 0.7319 0.057 Uiso 1 1 calc R . .
C21B C 0.6374(5) 0.37597(12) 0.78009(8) 0.0294(5) Uani 1 1 d . . .
C22B C 0.4499(5) 0.31487(12) 0.78836(9) 0.0317(5) Uani 1 1 d . . .
H22B H 0.2620 0.3290 0.7989 0.038 Uiso 1 1 calc R . .
C23B C 0.5639(5) 0.25802(13) 0.82983(10) 0.0380(6) Uani 1 1 d . . .
H23C H 0.7527 0.2451 0.8200 0.046 Uiso 1 1 calc R . .
H23D H 0.5795 0.2761 0.8596 0.046 Uiso 1 1 calc R . .
C24B C 0.3903(6) 0.19409(14) 0.84310(11) 0.0426(6) Uani 1 1 d . . .
H24A H 0.2008 0.2066 0.8528 0.051 Uiso 1 1 calc R . .
H24B H 0.3770 0.1751 0.8137 0.051 Uiso 1 1 calc R . .
C25B C 0.5117(7) 0.13983(15) 0.88488(14) 0.0569(8) Uani 1 1 d . . .
H25C H 0.5195 0.1589 0.9144 0.068 Uiso 1 1 calc R . .
H25D H 0.7040 0.1291 0.8754 0.068 Uiso 1 1 calc R . .
C26B C 0.3525(8) 0.07361(16) 0.89868(16) 0.0677(10) Uani 1 1 d . . .
H26A H 0.1632 0.0832 0.9092 0.102 Uiso 1 1 calc R . .
H26B H 0.4445 0.0413 0.9258 0.102 Uiso 1 1 calc R . .
H26C H 0.3471 0.0536 0.8700 0.102 Uiso 1 1 calc R . .

loop_
_atom_site_aniso_label
_atom_site_aniso_U_11
_atom_site_aniso_U_22
_atom_site_aniso_U_33
_atom_site_aniso_U_23
_atom_site_aniso_U_13
_atom_site_aniso_U_12
S1A 0.0284(3) 0.0213(2) 0.0264(3) -0.0009(2) 0.0041(2) -0.0016(2)
F1A 0.097(3) 0.095(3) 0.086(2) 0.0436(18) 0.041(2) 0.007(2)
F2A 0.104(3) 0.134(3) 0.0697(19) 0.059(2) -0.011(3) -0.011(3)
F3A 0.419(14) 0.053(2) 0.091(3) -0.0046(19) 0.071(6) -0.125(4)
F1AA 0.097(3) 0.095(3) 0.086(2) 0.0436(18) 0.041(2) 0.007(2)
F2AA 0.104(3) 0.134(3) 0.0697(19) 0.059(2) -0.011(3) -0.011(3)
F3AA 0.419(14) 0.053(2) 0.091(3) -0.0046(19) 0.071(6) -0.125(4)
O1A 0.0280(8) 0.0205(7) 0.0321(8) -0.0002(6) 0.0004(6) -0.0009(6)
O2A 0.0362(9) 0.0326(9) 0.0379(9) -0.0040(7) 0.0061(7) -0.0099(7)
N1A 0.0247(9) 0.0209(8) 0.0265(9) -0.0026(7) 0.0009(7) -0.0005(7)
N2A 0.0267(9) 0.0247(9) 0.0274(9) -0.0023(7) 0.0012(8) -0.0040(7)
N3A 0.0271(10) 0.0225(9) 0.0323(10) -0.0036(8) -0.0040(8) -0.0031(7)
N4A 0.0337(11) 0.0254(9) 0.0350(11) -0.0028(8) -0.0047(9) 0.0013(8)
C1A 0.0228(10) 0.0199(10) 0.0280(11) -0.0027(8) 0.0019(9) 0.0024(8)
C2A 0.0250(11) 0.0195(10) 0.0264(11) -0.0032(8) -0.0002(9) 0.0047(8)
C3A 0.0261(11) 0.0206(10) 0.0296(11) -0.0035(8) 0.0018(9) 0.0030(8)
C4A 0.0355(12) 0.0254(11) 0.0263(11) -0.0013(9) -0.0001(9) 0.0065(9)
C5A 0.0410(13) 0.0289(11) 0.0285(12) -0.0073(9) -0.0067(10) 0.0062(10)
C6A 0.0326(12) 0.0217(10) 0.0377(13) -0.0081(9) -0.0059(10) 0.0029(9)
C7A 0.0265(11) 0.0192(10) 0.0283(11) -0.0008(8) 0.0000(9) 0.0034(8)
C8A 0.0244(11) 0.0240(10) 0.0381(13) -0.0093(10) 0.0044(9) 0.0002(9)
C9A 0.0302(12) 0.0316(12) 0.0401(13) -0.0124(10) 0.0009(10) -0.0029(10)
C10A 0.0268(11) 0.0174(10) 0.0317(11) -0.0043(8) -0.0072(9) -0.0040(8)
C11A 0.0273(11) 0.0263(11) 0.0344(12) -0.0039(9) -0.0023(9) 0.0011(9)
C12A 0.0327(12) 0.0236(11) 0.0297(11) -0.0051(9) -0.0009(9) -0.0051(9)
C13A 0.0351(12) 0.0221(10) 0.0298(11) -0.0055(9) -0.0061(10) -0.0052(9)
C14A 0.0400(13) 0.0255(11) 0.0317(12) -0.0028(9) -0.0038(10) -0.0053(10)
C15A 0.087(3) 0.0463(17) 0.065(2) 0.0204(15) 0.031(2) 0.0256(17)
C16A 0.090(3) 0.067(2) 0.070(2) 0.0254(19) 0.041(2) 0.024(2)
C17A 0.0639(19) 0.0413(15) 0.0420(16) 0.0087(12) -0.0036(14) -0.0100(14)
C18A 0.128(3) 0.0282(14) 0.0476(18) 0.0080(12) 0.015(2) 0.0150(17)
C19A 0.110(3) 0.0354(15) 0.0391(16) 0.0046(12) 0.0210(18) 0.0225(17)
C20A 0.084(3) 0.058(2) 0.057(2) 0.0294(18) 0.000(2) -0.0053(19)
S1B 0.0312(3) 0.0294(3) 0.0281(3) 0.0011(2) 0.0003(2) -0.0080(2)
F1B 0.0724(14) 0.0304(9) 0.177(3) -0.0123(12) -0.0058(16) -0.0081(9)
F2B 0.0857(14) 0.0527(11) 0.0798(13) -0.0027(10) -0.0148(11) -0.0390(10)
F3B 0.0967(16) 0.0600(12) 0.0674(12) 0.0060(10) 0.0090(12) -0.0370(11)
O1B 0.0325(8) 0.0333(8) 0.0259(8) -0.0032(7) -0.0002(7) -0.0091(7)
O2B 0.0395(10) 0.0421(10) 0.0356(9) 0.0000(8) 0.0094(8) -0.0075(8)
N1B 0.0266(9) 0.0266(9) 0.0257(9) -0.0025(7) -0.0016(8) -0.0028(7)
N2B 0.0318(10) 0.0298(10) 0.0280(10) -0.0032(8) 0.0025(8) -0.0049(8)
N3B 0.0383(11) 0.0303(10) 0.0303(10) -0.0048(8) -0.0038(8) -0.0068(9)
N4B 0.0458(12) 0.0317(10) 0.0321(11) -0.0045(8) -0.0041(9) -0.0082(9)
C1B 0.0276(11) 0.0255(10) 0.0246(11) 0.0011(8) -0.0041(9) -0.0009(9)
C2B 0.0296(11) 0.0232(10) 0.0241(11) 0.0000(8) -0.0060(9) -0.0017(9)
C3B 0.0297(12) 0.0279(11) 0.0257(11) 0.0018(9) -0.0043(9) -0.0030(9)
C4B 0.0422(14) 0.0260(11) 0.0328(12) 0.0000(9) -0.0065(10) -0.0087(10)
C5B 0.0523(16) 0.0271(12) 0.0341(13) -0.0056(10) -0.0057(11) -0.0063(11)
C6B 0.0426(14) 0.0311(12) 0.0262(11) -0.0053(9) -0.0011(10) -0.0016(10)
C7B 0.0290(11) 0.0270(11) 0.0268(11) -0.0006(9) -0.0038(9) -0.0050(9)
C8B 0.0363(13) 0.0317(12) 0.0272(12) 0.0030(9) 0.0039(10) 0.0002(10)
C9B 0.0606(18) 0.0469(15) 0.0332(13) -0.0080(11) 0.0135(13) -0.0085(13)
C10B 0.0285(11) 0.0286(11) 0.0246(11) -0.0070(9) 0.0040(9) -0.0011(9)
C11B 0.0486(15) 0.0356(13) 0.0310(13) -0.0044(10) -0.0089(11) -0.0112(11)
C12B 0.0310(12) 0.0327(12) 0.0281(11) -0.0087(10) 0.0000(9) -0.0060(10)
C13B 0.0323(12) 0.0292(11) 0.0304(12) -0.0101(9) 0.0046(10) -0.0049(9)
C14B 0.0355(13) 0.0286(11) 0.0336(12) -0.0095(10) 0.0049(10) -0.0037(10)
C15B 0.0556(17) 0.0345(13) 0.0414(15) -0.0054(11) -0.0068(13) -0.0116(12)
C16B 0.0615(18) 0.0321(13) 0.0450(15) -0.0001(11) -0.0031(13) -0.0091(13)
C17B 0.0454(15) 0.0318(13) 0.0485(15) -0.0079(11) 0.0037(12) -0.0079(11)
C18B 0.0582(18) 0.0429(15) 0.0513(17) -0.0069(13) -0.0086(14) -0.0225(14)
C19B 0.0493(16) 0.0382(14) 0.0421(14) -0.0032(11) -0.0034(12) -0.0159(12)
C20B 0.0557(18) 0.0365(15) 0.067(2) -0.0035(14) -0.0030(16) -0.0112(14)
O3A 0.0402(10) 0.0461(10) 0.0345(9) -0.0061(8) -0.0024(8) -0.0129(8)
O4A 0.0749(14) 0.0497(11) 0.0268(9) -0.0080(8) 0.0052(9) -0.0332(10)
O5A 0.0353(9) 0.0549(11) 0.0415(10) -0.0248(9) 0.0027(8) -0.0060(8)
C21A 0.0367(13) 0.0258(11) 0.0328(12) -0.0075(9) -0.0027(10) -0.0014(10)
C22A 0.0352(13) 0.0373(13) 0.0308(12) -0.0095(10) -0.0005(10) -0.0028(10)
C23A 0.0383(14) 0.0453(15) 0.0390(14) 0.0005(11) 0.0044(11) 0.0030(12)
C24A 0.0438(15) 0.0526(17) 0.0411(15) 0.0033(12) 0.0056(12) -0.0013(13)
C25A 0.0521(19) 0.067(2) 0.069(2) 0.0189(17) 0.0028(17) 0.0063(16)
C26A 0.081(3) 0.075(3) 0.073(3) 0.031(2) -0.006(2) -0.004(2)
O3B 0.0425(10) 0.0340(9) 0.0392(9) -0.0122(7) 0.0101(8) -0.0091(7)
O4B 0.0480(11) 0.0364(9) 0.0350(9) -0.0129(7) 0.0071(8) -0.0157(8)
O5B 0.0329(9) 0.0464(10) 0.0404(9) -0.0191(8) 0.0000(7) -0.0088(8)
C21B 0.0307(12) 0.0278(11) 0.0287(12) -0.0046(9) -0.0049(10) 0.0015(9)
C22B 0.0291(12) 0.0329(12) 0.0338(12) -0.0093(10) -0.0011(10) -0.0033(10)
C23B 0.0349(13) 0.0306(12) 0.0469(15) -0.0048(11) -0.0075(11) -0.0050(10)
C24B 0.0363(14) 0.0350(13) 0.0531(16) -0.0018(12) -0.0094(12) -0.0087(11)
C25B 0.0472(17) 0.0355(15) 0.079(2) 0.0064(14) -0.0186(16) -0.0091(13)
C26B 0.060(2) 0.0380(16) 0.093(3) 0.0109(16) -0.0177(19) -0.0116(15)

loop_
_atom_type_symbol
_atom_type_description
_atom_type_scat_dispersion_real
_atom_type_scat_dispersion_imag
_atom_type_scat_source
C C 0.0181 0.0091 'International Tables Vol C Tables 4.2.6.8 and 6.1.1.4'
H H 0.0000 0.0000 'International Tables Vol C Tables 4.2.6.8 and 6.1.1.4'
N N 0.0311 0.0180 'International Tables Vol C Tables 4.2.6.8 and 6.1.1.4'
O O 0.0492 0.0322 'International Tables Vol C Tables 4.2.6.8 and 6.1.1.4'
F F 0.0727 0.0534 'International Tables Vol C Tables 4.2.6.8 and 6.1.1.4'
S S 0.3331 0.5567 'International Tables Vol C Tables 4.2.6.8 and 6.1.1.4'

loop_
_geom_angle_atom_site_label_1
_geom_angle_atom_site_label_2
_geom_angle_atom_site_label_3
_geom_angle
_geom_angle_site_symmetry_1
_geom_angle_site_symmetry_3
_geom_angle_publ_flag
C1A S1A C3A 88.43(10) . . ?
C10A O1A C7A 116.78(17) . . ?
C1A N1A C2A 109.64(17) . . ?
C1A N2A C8A 124.23(19) . . ?
C1A N2A H2A 117.9 . . ?
C8A N2A H2A 117.9 . . ?
C10A N3A C11A 114.53(19) . . ?
C11A N4A C13A 115.9(2) . . ?
N1A C1A N2A 120.20(19) . . ?
N1A C1A S1A 117.05(16) . . ?
N2A C1A S1A 122.75(15) . . ?
N1A C2A C7A 125.80(19) . . ?
N1A C2A C3A 115.32(19) . . ?
C7A C2A C3A 118.9(2) . . ?
C4A C3A C2A 121.4(2) . . ?
C4A C3A S1A 129.00(17) . . ?
C2A C3A S1A 109.57(17) . . ?
C5A C4A C3A 118.0(2) . . ?
C5A C4A H4A1 121.0 . . ?
C3A C4A H4A1 121.0 . . ?
C4A C5A C6A 121.5(2) . . ?
C4A C5A H5A1 119.3 . . ?
C6A C5A H5A1 119.3 . . ?
C7A C6A C5A 119.5(2) . . ?
C7A C6A H6A 120.2 . . ?
C5A C6A H6A 120.2 . . ?
C6A C7A C2A 120.6(2) . . ?
C6A C7A O1A 120.4(2) . . ?
C2A C7A O1A 118.90(19) . . ?
O2A C8A N2A 120.7(2) . . ?
O2A C8A C9A 124.0(2) . . ?
N2A C8A C9A 115.3(2) . . ?
C8A C9A H9A1 109.5 . . ?
C8A C9A H9A2 109.5 . . ?
H9A1 C9A H9A2 109.5 . . ?
C8A C9A H9A3 109.5 . . ?
H9A1 C9A H9A3 109.5 . . ?
H9A2 C9A H9A3 109.5 . . ?
N3A C10A O1A 119.91(19) . . ?
N3A C10A C12A 123.7(2) . . ?
O1A C10A C12A 116.4(2) . . ?
N4A C11A N3A 128.1(2) . . ?
N4A C11A H11A 116.0 . . ?
N3A C11A H11A 116.0 . . ?
C13A C12A C10A 116.7(2) . . ?
C13A C12A H12A 121.7 . . ?
C10A C12A H12A 121.7 . . ?
N4A C13A C12A 121.1(2) . . ?
N4A C13A C14A 116.9(2) . . ?
C12A C13A C14A 122.0(2) . . ?
C19A C14A C15A 117.4(2) . . ?
C19A C14A C13A 120.8(2) . . ?
C15A C14A C13A 121.7(2) . . ?
C14A C15A C16A 121.2(3) . . ?
C14A C15A H15A 119.4 . . ?
C16A C15A H15A 119.4 . . ?
C17A C16A C15A 120.0(3) . . ?
C17A C16A H16A 120.0 . . ?
C15A C16A H16A 120.0 . . ?
C18A C17A C16A 119.5(3) . . ?
C18A C17A C20A 120.0(3) . . ?
C16A C17A C20A 120.5(3) . . ?
C17A C18A C19A 120.7(3) . . ?
C17A C18A H18A 119.7 . . ?
C19A C18A H18A 119.7 . . ?
C14A C19A C18A 121.2(3) . . ?
C14A C19A H19A 119.4 . . ?
C18A C19A H19A 119.4 . . ?
F2AA C20A F3A 123.4(7) . . ?
F2AA C20A F3AA 103.8(10) . . ?
F3A C20A F3AA 45.9(8) . . ?
F2AA C20A F2A 42.9(7) . . ?
F3A C20A F2A 107.1(6) . . ?
F3AA C20A F2A 67.7(8) . . ?
F2AA C20A F1AA 112.9(9) . . ?
F3A C20A F1AA 53.9(6) . . ?
F3AA C20A F1AA 99.4(8) . . ?
F2A C20A F1AA 139.7(5) . . ?
F2AA C20A F1A 51.9(7) . . ?
F3A C20A F1A 111.9(5) . . ?
F3AA C20A F1A 136.3(7) . . ?
F2A C20A F1A 94.5(4) . . ?
F1AA C20A F1A 68.1(6) . . ?
F2AA C20A C17A 118.9(7) . . ?
F3A C20A C17A 116.9(4) . . ?
F3AA C20A C17A 110.9(7) . . ?
F2A C20A C17A 111.2(3) . . ?
F1AA C20A C17A 109.1(5) . . ?
F1A C20A C17A 112.8(3) . . ?
C1B S1B C3B 88.23(11) . . ?
C10B O1B C7B 118.69(17) . . ?
C1B N1B C2B 109.96(19) . . ?
C1B N2B C8B 125.4(2) . . ?
C1B N2B H2B 117.3 . . ?
C8B N2B H2B 117.3 . . ?
C10B N3B C11B 115.1(2) . . ?
C11B N4B C13B 116.3(2) . . ?
N1B C1B N2B 120.8(2) . . ?
N1B C1B S1B 116.93(17) . . ?
N2B C1B S1B 122.28(16) . . ?
C7B C2B N1B 126.0(2) . . ?
C7B C2B C3B 118.8(2) . . ?
N1B C2B C3B 115.2(2) . . ?
C4B C3B C2B 121.8(2) . . ?
C4B C3B S1B 128.53(18) . . ?
C2B C3B S1B 109.62(17) . . ?
C5B C4B C3B 117.8(2) . . ?
C5B C4B H4B 121.1 . . ?
C3B C4B H4B 121.1 . . ?
C4B C5B C6B 121.6(2) . . ?
C4B C5B H5B 119.2 . . ?
C6B C5B H5B 119.2 . . ?
C7B C6B C5B 119.6(2) . . ?
C7B C6B H6B 120.2 . . ?
C5B C6B H6B 120.2 . . ?
C6B C7B C2B 120.3(2) . . ?
C6B C7B O1B 123.0(2) . . ?
C2B C7B O1B 116.63(19) . . ?
O2B C8B N2B 121.2(2) . . ?
O2B C8B C9B 124.3(2) . . ?
N2B C8B C9B 114.5(2) . . ?
C8B C9B H9B1 109.5 . . ?
C8B C9B H9B2 109.5 . . ?
H9B1 C9B H9B2 109.5 . . ?
C8B C9B H9B3 109.5 . . ?
H9B1 C9B H9B3 109.5 . . ?
H9B2 C9B H9B3 109.5 . . ?
N3B C10B O1B 119.64(19) . . ?
N3B C10B C12B 123.2(2) . . ?
O1B C10B C12B 117.1(2) . . ?
N4B C11B N3B 127.3(2) . . ?
N4B C11B H11B 116.3 . . ?
N3B C11B H11B 116.3 . . ?
C13B C12B C10B 117.2(2) . . ?
C13B C12B H12B 121.4 . . ?
C10B C12B H12B 121.4 . . ?
N4B C13B C12B 120.8(2) . . ?
N4B C13B C14B 114.8(2) . . ?
C12B C13B C14B 124.4(2) . . ?
C15B C14B C19B 118.6(2) . . ?
C15B C14B C13B 119.4(2) . . ?
C19B C14B C13B 122.0(2) . . ?
C16B C15B C14B 121.0(3) . . ?
C16B C15B H15B 119.5 . . ?
C14B C15B H15B 119.5 . . ?
C17B C16B C15B 119.8(3) . . ?
C17B C16B H16B 120.1 . . ?
C15B C16B H16B 120.1 . . ?
C18B C17B C16B 119.9(2) . . ?
C18B C17B C20B 121.8(3) . . ?
C16B C17B C20B 118.2(3) . . ?
C17B C18B C19B 120.4(3) . . ?
C17B C18B H18B 119.8 . . ?
C19B C18B H18B 119.8 . . ?
C14B C19B C18B 120.2(3) . . ?
C14B C19B H19B 119.9 . . ?
C18B C19B H19B 119.9 . . ?
F2B C20B F1B 107.7(3) . . ?
F2B C20B F3B 105.3(3) . . ?
F1B C20B F3B 105.6(3) . . ?
F2B C20B C17B 113.6(3) . . ?
F1B C20B C17B 112.6(3) . . ?
F3B C20B C17B 111.5(3) . . ?
C21A O4A H4A 109.5 . . ?
C22A O5A H5A 109.5 . . ?
O3A C21A O4A 124.8(2) . . ?
O3A C21A C22A 123.9(2) . . ?
O4A C21A C22A 111.3(2) . . ?
O5A C22A C23A 112.9(2) . . ?
O5A C22A C21A 111.1(2) . . ?
C23A C22A C21A 109.9(2) . . ?
O5A C22A H22A 107.6 . . ?
C23A C22A H22A 107.6 . . ?
C21A C22A H22A 107.6 . . ?
C22A C23A C24A 113.7(2) . . ?
C22A C23A H23A 108.8 . . ?
C24A C23A H23A 108.8 . . ?
C22A C23A H23B 108.8 . . ?
C24A C23A H23B 108.8 . . ?
H23A C23A H23B 107.7 . . ?
C25A C24A C23A 112.8(2) . . ?
C25A C24A H24C 109.0 . . ?
C23A C24A H24C 109.0 . . ?
C25A C24A H24D 109.0 . . ?
C23A C24A H24D 109.0 . . ?
H24C C24A H24D 107.8 . . ?
C24A C25A C26A 113.6(3) . . ?
C24A C25A H25A 108.8 . . ?
C26A C25A H25A 108.8 . . ?
C24A C25A H25B 108.8 . . ?
C26A C25A H25B 108.8 . . ?
H25A C25A H25B 107.7 . . ?
C25A C26A H26D 109.5 . . ?
C25A C26A H26E 109.5 . . ?
H26D C26A H26E 109.5 . . ?
C25A C26A H26F 109.5 . . ?
H26D C26A H26F 109.5 . . ?
H26E C26A H26F 109.5 . . ?
C21B O4B H4B 109.5 . . ?
C22B O5B H5B 109.5 . . ?
O3B C21B O4B 124.9(2) . . ?
O3B C21B C22B 121.4(2) . . ?
O4B C21B C22B 113.66(19) . . ?
O5B C22B C21B 110.30(18) . . ?
O5B C22B C23B 112.2(2) . . ?
C21B C22B C23B 108.90(19) . . ?
O5B C22B H22B 108.4 . . ?
C21B C22B H22B 108.4 . . ?
C23B C22B H22B 108.4 . . ?
C24B C23B C22B 114.5(2) . . ?
C24B C23B H23C 108.6 . . ?
C22B C23B H23C 108.6 . . ?
C24B C23B H23D 108.6 . . ?
C22B C23B H23D 108.6 . . ?
H23C C23B H23D 107.6 . . ?
C25B C24B C23B 112.1(2) . . ?
C25B C24B H24A 109.2 . . ?
C23B C24B H24A 109.2 . . ?
C25B C24B H24B 109.2 . . ?
C23B C24B H24B 109.2 . . ?
H24A C24B H24B 107.9 . . ?
C24B C25B C26B 114.6(3) . . ?
C24B C25B H25C 108.6 . . ?
C26B C25B H25C 108.6 . . ?
C24B C25B H25D 108.6 . . ?
C26B C25B H25D 108.6 . . ?
H25C C25B H25D 107.6 . . ?
C25B C26B H26A 109.5 . . ?
C25B C26B H26B 109.5 . . ?
H26A C26B H26B 109.5 . . ?
C25B C26B H26C 109.5 . . ?
H26A C26B H26C 109.5 . . ?
H26B C26B H26C 109.5 . . ?

loop_
_geom_bond_atom_site_label_1
_geom_bond_atom_site_label_2
_geom_bond_distance
_geom_bond_site_symmetry_2
_geom_bond_publ_flag
S1A C1A 1.736(2) . ?
S1A C3A 1.746(2) . ?
F1A C20A 1.383(5) . ?
F2A C20A 1.354(6) . ?
F3A C20A 1.263(6) . ?
F1AA C20A 1.371(12) . ?
F2AA C20A 1.170(12) . ?
F3AA C20A 1.304(17) . ?
O1A C10A 1.355(3) . ?
O1A C7A 1.403(3) . ?
O2A C8A 1.216(3) . ?
N1A C1A 1.309(3) . ?
N1A C2A 1.389(3) . ?
N2A C1A 1.373(3) . ?
N2A C8A 1.379(3) . ?
N2A H2A 0.8800 . ?
N3A C10A 1.317(3) . ?
N3A C11A 1.342(3) . ?
N4A C11A 1.322(3) . ?
N4A C13A 1.357(3) . ?
C2A C7A 1.390(3) . ?
C2A C3A 1.399(3) . ?
C3A C4A 1.393(3) . ?
C4A C5A 1.376(4) . ?
C4A H4A1 0.9500 . ?
C5A C6A 1.404(3) . ?
C5A H5A1 0.9500 . ?
C6A C7A 1.368(3) . ?
C6A H6A 0.9500 . ?
C8A C9A 1.490(3) . ?
C9A H9A1 0.9800 . ?
C9A H9A2 0.9800 . ?
C9A H9A3 0.9800 . ?
C10A C12A 1.395(3) . ?
C11A H11A 0.9500 . ?
C12A C13A 1.380(3) . ?
C12A H12A 0.9500 . ?
C13A C14A 1.490(3) . ?
C14A C19A 1.362(4) . ?
C14A C15A 1.379(4) . ?
C15A C16A 1.381(4) . ?
C15A H15A 0.9500 . ?
C16A C17A 1.365(5) . ?
C16A H16A 0.9500 . ?
C17A C18A 1.339(5) . ?
C17A C20A 1.490(4) . ?
C18A C19A 1.389(4) . ?
C18A H18A 0.9500 . ?
C19A H19A 0.9500 . ?
S1B C1B 1.745(2) . ?
S1B C3B 1.748(2) . ?
F1B C20B 1.323(4) . ?
F2B C20B 1.318(4) . ?
F3B C20B 1.346(4) . ?
O1B C10B 1.356(3) . ?
O1B C7B 1.402(3) . ?
O2B C8B 1.217(3) . ?
N1B C1B 1.302(3) . ?
N1B C2B 1.391(3) . ?
N2B C1B 1.368(3) . ?
N2B C8B 1.370(3) . ?
N2B H2B 0.8800 . ?
N3B C10B 1.318(3) . ?
N3B C11B 1.338(3) . ?
N4B C11B 1.323(3) . ?
N4B C13B 1.355(3) . ?
C2B C7B 1.387(3) . ?
C2B C3B 1.399(3) . ?
C3B C4B 1.388(3) . ?
C4B C5B 1.375(4) . ?
C4B H4B 0.9500 . ?
C5B C6B 1.399(4) . ?
C5B H5B 0.9500 . ?
C6B C7B 1.378(3) . ?
C6B H6B 0.9500 . ?
C8B C9B 1.495(4) . ?
C9B H9B1 0.9800 . ?
C9B H9B2 0.9800 . ?
C9B H9B3 0.9800 . ?
C10B C12B 1.388(3) . ?
C11B H11B 0.9500 . ?
C12B C13B 1.373(3) . ?
C12B H12B 0.9500 . ?
C13B C14B 1.489(3) . ?
C14B C15B 1.386(4) . ?
C14B C19B 1.388(4) . ?
C15B C16B 1.385(4) . ?
C15B H15B 0.9500 . ?
C16B C17B 1.380(4) . ?
C16B H16B 0.9500 . ?
C17B C18B 1.371(4) . ?
C17B C20B 1.499(4) . ?
C18B C19B 1.394(4) . ?
C18B H18B 0.9500 . ?
C19B H19B 0.9500 . ?
O3A C21A 1.212(3) . ?
O4A C21A 1.305(3) . ?
O4A H4A 0.8400 . ?
O5A C22A 1.406(3) . ?
O5A H5A 0.8400 . ?
C21A C22A 1.524(3) . ?
C22A C23A 1.516(4) . ?
C22A H22A 1.0000 . ?
C23A C24A 1.526(4) . ?
C23A H23A 0.9900 . ?
C23A H23B 0.9900 . ?
C24A C25A 1.506(5) . ?
C24A H24C 0.9900 . ?
C24A H24D 0.9900 . ?
C25A C26A 1.524(5) . ?
C25A H25A 0.9900 . ?
C25A H25B 0.9900 . ?
C26A H26D 0.9800 . ?
C26A H26E 0.9800 . ?
C26A H26F 0.9800 . ?
O3B C21B 1.210(3) . ?
O4B C21B 1.309(3) . ?
O4B H4B 0.8400 . ?
O5B C22B 1.415(3) . ?
O5B H5B 0.8400 . ?
C21B C22B 1.517(3) . ?
C22B C23B 1.523(4) . ?
C22B H22B 1.0000 . ?
C23B C24B 1.519(3) . ?
C23B H23C 0.9900 . ?
C23B H23D 0.9900 . ?
C24B C25B 1.513(4) . ?
C24B H24A 0.9900 . ?
C24B H24B 0.9900 . ?
C25B C26B 1.519(4) . ?
C25B H25C 0.9900 . ?
C25B H25D 0.9900 . ?
C26B H26A 0.9800 . ?
C26B H26B 0.9800 . ?
C26B H26C 0.9800 . ?

loop_
_geom_hbond_atom_site_label_D
_geom_hbond_atom_site_label_H
_geom_hbond_atom_site_label_A
_geom_hbond_distance_DH
_geom_hbond_distance_HA
_geom_hbond_distance_DA
_geom_hbond_angle_DHA
_geom_hbond_site_symmetry_A
N2A H2A O3A 0.88 2.09 2.935(2) 161.1 .
N2B H2B O3B 0.88 1.91 2.777(3) 170.1 .
O4A H4A N1A 0.84 1.83 2.654(2) 166.7 .
O5A H5A O5B 0.84 1.97 2.782(2) 162.6 .
O4B H4B N1B 0.84 1.86 2.704(2) 176.1 .
O5B H5B O5A 0.84 1.93 2.765(3) 171.9 1_655

loop_
_geom_torsion_atom_site_label_1
_geom_torsion_atom_site_label_2
_geom_torsion_atom_site_label_3
_geom_torsion_atom_site_label_4
_geom_torsion
_geom_torsion_site_symmetry_1
_geom_torsion_site_symmetry_2
_geom_torsion_site_symmetry_3
_geom_torsion_site_symmetry_4
_geom_torsion_publ_flag
C2A N1A C1A N2A -179.82(18) . . . . ?
C2A N1A C1A S1A 0.1(2) . . . . ?
C8A N2A C1A N1A -179.63(19) . . . . ?
C8A N2A C1A S1A 0.5(3) . . . . ?
C3A S1A C1A N1A 0.00(17) . . . . ?
C3A S1A C1A N2A 179.90(18) . . . . ?
C1A N1A C2A C7A 179.6(2) . . . . ?
C1A N1A C2A C3A -0.2(3) . . . . ?
N1A C2A C3A C4A 179.79(19) . . . . ?
C7A C2A C3A C4A 0.1(3) . . . . ?
N1A C2A C3A S1A 0.2(2) . . . . ?
C7A C2A C3A S1A -179.58(15) . . . . ?
C1A S1A C3A C4A -179.7(2) . . . . ?
C1A S1A C3A C2A -0.09(16) . . . . ?
C2A C3A C4A C5A 1.4(3) . . . . ?
S1A C3A C4A C5A -179.05(17) . . . . ?
C3A C4A C5A C6A -1.5(3) . . . . ?
C4A C5A C6A C7A 0.2(3) . . . . ?
C5A C6A C7A C2A 1.3(3) . . . . ?
C5A C6A C7A O1A 177.64(19) . . . . ?
N1A C2A C7A C6A 178.8(2) . . . . ?
C3A C2A C7A C6A -1.4(3) . . . . ?
N1A C2A C7A O1A 2.5(3) . . . . ?
C3A C2A C7A O1A -177.80(18) . . . . ?
C10A O1A C7A C6A 97.9(2) . . . . ?
C10A O1A C7A C2A -85.7(2) . . . . ?
C1A N2A C8A O2A -0.4(3) . . . . ?
C1A N2A C8A C9A 179.1(2) . . . . ?
C11A N3A C10A O1A -178.05(19) . . . . ?
C11A N3A C10A C12A 1.1(3) . . . . ?
C7A O1A C10A N3A -1.7(3) . . . . ?
C7A O1A C10A C12A 179.12(19) . . . . ?
C13A N4A C11A N3A 0.3(4) . . . . ?
C10A N3A C11A N4A -0.5(3) . . . . ?
N3A C10A C12A C13A -1.4(3) . . . . ?
O1A C10A C12A C13A 177.74(19) . . . . ?
C11A N4A C13A C12A -0.6(3) . . . . ?
C11A N4A C13A C14A 177.5(2) . . . . ?
C10A C12A C13A N4A 1.1(3) . . . . ?
C10A C12A C13A C14A -176.9(2) . . . . ?
N4A C13A C14A C19A -13.8(4) . . . . ?
C12A C13A C14A C19A 164.4(3) . . . . ?
N4A C13A C14A C15A 168.7(3) . . . . ?
C12A C13A C14A C15A -13.2(4) . . . . ?
C19A C14A C15A C16A 0.7(6) . . . . ?
C13A C14A C15A C16A 178.4(4) . . . . ?
C14A C15A C16A C17A -0.8(8) . . . . ?
C15A C16A C17A C18A 0.2(7) . . . . ?
C15A C16A C17A C20A -179.8(4) . . . . ?
C16A C17A C18A C19A 0.3(7) . . . . ?
C20A C17A C18A C19A -179.6(4) . . . . ?
C15A C14A C19A C18A -0.2(6) . . . . ?
C13A C14A C19A C18A -177.8(3) . . . . ?
C17A C18A C19A C14A -0.4(7) . . . . ?
C18A C17A C20A F2AA 132.3(10) . . . . ?
C16A C17A C20A F2AA -47.6(11) . . . . ?
C18A C17A C20A F3A -37.9(8) . . . . ?
C16A C17A C20A F3A 142.2(7) . . . . ?
C18A C17A C20A F3AA 12.3(10) . . . . ?
C16A C17A C20A F3AA -167.7(9) . . . . ?
C18A C17A C20A F2A 85.5(5) . . . . ?
C16A C17A C20A F2A -94.5(5) . . . . ?
C18A C17A C20A F1AA -96.3(7) . . . . ?
C16A C17A C20A F1AA 83.8(7) . . . . ?
C18A C17A C20A F1A -169.8(4) . . . . ?
C16A C17A C20A F1A 10.2(6) . . . . ?
C2B N1B C1B N2B -175.5(2) . . . . ?
C2B N1B C1B S1B 2.4(2) . . . . ?
C8B N2B C1B N1B -178.8(2) . . . . ?
C8B N2B C1B S1B 3.4(3) . . . . ?
C3B S1B C1B N1B -2.33(19) . . . . ?
C3B S1B C1B N2B 175.6(2) . . . . ?
C1B N1B C2B C7B 177.3(2) . . . . ?
C1B N1B C2B C3B -1.2(3) . . . . ?
C7B C2B C3B C4B 0.7(3) . . . . ?
N1B C2B C3B C4B 179.3(2) . . . . ?
C7B C2B C3B S1B -179.06(18) . . . . ?
N1B C2B C3B S1B -0.5(2) . . . . ?
C1B S1B C3B C4B -178.3(2) . . . . ?
C1B S1B C3B C2B 1.44(17) . . . . ?
C2B C3B C4B C5B -1.5(4) . . . . ?
S1B C3B C4B C5B 178.2(2) . . . . ?
C3B C4B C5B C6B 0.5(4) . . . . ?
C4B C5B C6B C7B 1.3(4) . . . . ?
C5B C6B C7B C2B -2.2(4) . . . . ?
C5B C6B C7B O1B -177.8(2) . . . . ?
N1B C2B C7B C6B -177.3(2) . . . . ?
C3B C2B C7B C6B 1.1(3) . . . . ?
N1B C2B C7B O1B -1.4(3) . . . . ?
C3B C2B C7B O1B 177.05(19) . . . . ?
C10B O1B C7B C6B -70.8(3) . . . . ?
C10B O1B C7B C2B 113.4(2) . . . . ?
C1B N2B C8B O2B 7.1(4) . . . . ?
C1B N2B C8B C9B -172.9(2) . . . . ?
C11B N3B C10B O1B 179.4(2) . . . . ?
C11B N3B C10B C12B -1.1(3) . . . . ?
C7B O1B C10B N3B 10.7(3) . . . . ?
C7B O1B C10B C12B -168.85(19) . . . . ?
C13B N4B C11B N3B -1.3(4) . . . . ?
C10B N3B C11B N4B 2.3(4) . . . . ?
N3B C10B C12B C13B -0.7(3) . . . . ?
O1B C10B C12B C13B 178.8(2) . . . . ?
C11B N4B C13B C12B -0.8(3) . . . . ?
C11B N4B C13B C14B 178.3(2) . . . . ?
C10B C12B C13B N4B 1.8(3) . . . . ?
C10B C12B C13B C14B -177.3(2) . . . . ?
N4B C13B C14B C15B -1.3(3) . . . . ?
C12B C13B C14B C15B 177.8(2) . . . . ?
N4B C13B C14B C19B 179.7(2) . . . . ?
C12B C13B C14B C19B -1.3(4) . . . . ?
C19B C14B C15B C16B -0.1(4) . . . . ?
C13B C14B C15B C16B -179.2(3) . . . . ?
C14B C15B C16B C17B 0.7(5) . . . . ?
C15B C16B C17B C18B -0.9(5) . . . . ?
C15B C16B C17B C20B 178.0(3) . . . . ?
C16B C17B C18B C19B 0.6(5) . . . . ?
C20B C17B C18B C19B -178.4(3) . . . . ?
C15B C14B C19B C18B -0.2(4) . . . . ?
C13B C14B C19B C18B 178.8(3) . . . . ?
C17B C18B C19B C14B 0.0(5) . . . . ?
C18B C17B C20B F2B -7.5(4) . . . . ?
C16B C17B C20B F2B 173.5(3) . . . . ?
C18B C17B C20B F1B 115.3(4) . . . . ?
C16B C17B C20B F1B -63.7(4) . . . . ?
C18B C17B C20B F3B -126.3(3) . . . . ?
C16B C17B C20B F3B 54.8(4) . . . . ?
O3A C21A C22A O5A 33.4(3) . . . . ?
O4A C21A C22A O5A -147.1(2) . . . . ?
O3A C21A C22A C23A -92.3(3) . . . . ?
O4A C21A C22A C23A 87.2(3) . . . . ?
O5A C22A C23A C24A 64.3(3) . . . . ?
C21A C22A C23A C24A -171.0(2) . . . . ?
C22A C23A C24A C25A -179.5(3) . . . . ?
C23A C24A C25A C26A -178.3(3) . . . . ?
O3B C21B C22B O5B -17.7(3) . . . . ?
O4B C21B C22B O5B 164.2(2) . . . . ?
O3B C21B C22B C23B 105.9(3) . . . . ?
O4B C21B C22B C23B -72.3(3) . . . . ?
O5B C22B C23B C24B -59.3(3) . . . . ?
C21B C22B C23B C24B 178.3(2) . . . . ?
C22B C23B C24B C25B -179.3(3) . . . . ?
C23B C24B C25B C26B -178.0(3) . . . . ?
